data_1562095
loop_
_publ_author_name
'Wu, Zhao-Feng'
'Tan, Bin'
'Feng, Mei-Ling'
'Du, Cheng-Feng'
'Huang, Xiao-Ying'

_publ_section_title
;
 A magnesium-carboxylate framework showing luminescent sensing for CS2 and
 nitroaromatic compounds
;
_journal_name_full 'Journal of Solid State Chemistry'
_journal_page_first 59
_journal_page_last 64
_journal_paper_doi 10.1016/j.jssc.2014.06.018
_journal_volume 223
_journal_year 2015
_chemical_formula_sum 'C40 H41 Mg3 N3 O17'
_chemical_formula_weight 908.69
_space_group_IT_number 14
_space_group_name_Hall '-P 2ybc'
_space_group_name_H-M_alt 'P 1 21/c 1'
_symmetry_cell_setting monoclinic
_symmetry_space_group_name_H-M 'P 1 21/c 1'
_atom_sites_solution_hydrogens geom
_atom_sites_solution_primary direct
_atom_sites_solution_secondary difmap
_cell_angle_alpha 90.00
_cell_angle_beta 91.902(2)
_cell_angle_gamma 90.00
_cell_formula_units_Z 4
_cell_length_a 11.3718(2)
_cell_length_b 22.5945(3)
_cell_length_c 16.5955(3)
_cell_measurement_reflns_used 8765
_cell_measurement_temperature 100(2)
_cell_measurement_theta_max 76.2680
_cell_measurement_theta_min 4.3230
_cell_volume 4261.70(12)
_computing_cell_refinement
;
CrysAlisPro, Agilent Technologies,
Version 1.171.36.32 (release 02-08-2013 CrysAlis171 .NET)
(compiled Aug  2 2013,16:46:58)
;
_computing_data_collection
;
CrysAlisPro, Agilent Technologies,
Version 1.171.36.32 (release 02-08-2013 CrysAlis171 .NET)
(compiled Aug  2 2013,16:46:58)
;
_computing_data_reduction
;
CrysAlisPro, Agilent Technologies,
Version 1.171.36.32 (release 02-08-2013 CrysAlis171 .NET)
(compiled Aug  2 2013,16:46:58)
;
_computing_structure_refinement 'SHELXL-97 (Sheldrick, 1997)'
_computing_structure_solution 'SHELXS-97 (Sheldrick, 1990)'
_diffrn_ambient_temperature 100(2)
_diffrn_detector_area_resol_mean 10.3503
_diffrn_measured_fraction_theta_full 0.987
_diffrn_measured_fraction_theta_max 0.987
_diffrn_measurement_device_type 'SuperNova, Dual, Cu at zero, Atlas'
_diffrn_measurement_method '\w scans'
_diffrn_radiation_monochromator graphite
_diffrn_radiation_source 'fine-focus sealed tube'
_diffrn_radiation_type CuK\a
_diffrn_radiation_wavelength 1.54178
_diffrn_reflns_av_R_equivalents 0.0192
_diffrn_reflns_av_sigmaI/netI 0.0256
_diffrn_reflns_limit_h_max 13
_diffrn_reflns_limit_h_min -14
_diffrn_reflns_limit_k_max 14
_diffrn_reflns_limit_k_min -28
_diffrn_reflns_limit_l_max 20
_diffrn_reflns_limit_l_min -19
_diffrn_reflns_number 17227
_diffrn_reflns_theta_full 74.49
_diffrn_reflns_theta_max 74.49
_diffrn_reflns_theta_min 3.31
_exptl_absorpt_coefficient_mu 1.327
_exptl_absorpt_correction_T_max 1.00000
_exptl_absorpt_correction_T_min 0.68773
_exptl_absorpt_correction_type multi-scan
_exptl_absorpt_process_details
;
CrysAlisPro, Agilent Technologies,
Version 1.171.36.32 (release 02-08-2013 CrysAlis171 .NET)
(compiled Aug  2 2013,16:46:58)
Empirical absorption correction using spherical harmonics,
 implemented in SCALE3 ABSPACK scaling algorithm.
;
_exptl_crystal_colour colorless
_exptl_crystal_density_diffrn 1.416
_exptl_crystal_density_method 'not measured'
_exptl_crystal_description block
_exptl_crystal_F_000 1896
_exptl_crystal_size_max 0.23
_exptl_crystal_size_mid 0.21
_exptl_crystal_size_min 0.20
_refine_diff_density_max 0.861
_refine_diff_density_min -0.643
_refine_diff_density_rms 0.079
_refine_ls_extinction_method none
_refine_ls_goodness_of_fit_ref 1.007
_refine_ls_hydrogen_treatment mixed
_refine_ls_matrix_type full
_refine_ls_number_parameters 749
_refine_ls_number_reflns 8608
_refine_ls_number_restraints 414
_refine_ls_restrained_S_all 1.024
_refine_ls_R_factor_all 0.0616
_refine_ls_R_factor_gt 0.0541
_refine_ls_shift/su_max 0.000
_refine_ls_shift/su_mean 0.000
_refine_ls_structure_factor_coef Fsqd
_refine_ls_weighting_details 'calc w=1/[\s^2^(Fo^2^)+(0.0800P)^2^+6.8000P] where P=(Fo^2^+2Fc^2^)/3'
_refine_ls_weighting_scheme calc
_refine_ls_wR_factor_gt 0.1459
_refine_ls_wR_factor_ref 0.1528
_reflns_number_gt 7448
_reflns_number_total 8608
_reflns_threshold_expression >2sigma(I)
_cod_data_source_file JSSC-2015-223-59.CIF
_cod_data_source_block compound-1-ZW4-42C
_cod_database_code 1562095

loop_
_symmetry_equiv_pos_as_xyz
'x, y, z'
'-x, y+1/2, -z+1/2'
'-x, -y, -z'
'x, -y-1/2, z-1/2'

loop_
_atom_site_label
_atom_site_type_symbol
_atom_site_fract_x
_atom_site_fract_y
_atom_site_fract_z
_atom_site_U_iso_or_equiv
_atom_site_adp_type
_atom_site_occupancy
_atom_site_symmetry_multiplicity
_atom_site_calc_flag
_atom_site_refinement_flags
_atom_site_disorder_assembly
_atom_site_disorder_group
Mg1 Mg 0.03806(6) 0.25065(3) 0.46862(4) 0.01162(16) Uani 1 1 d . . .
Mg2 Mg 0.14043(6) 0.17308(3) 0.64578(4) 0.01439(17) Uani 1 1 d . . .
Mg3 Mg -0.08342(6) 0.19180(3) 0.78681(4) 0.01310(16) Uani 1 1 d . . .
O1 O 0.21571(13) 0.26713(7) 0.48299(10) 0.0201(3) Uani 1 1 d . . .
O2 O 0.27789(14) 0.20891(7) 0.58506(9) 0.0195(3) Uani 1 1 d . . .
O3 O 0.77863(14) 0.26800(7) 0.33741(9) 0.0185(3) Uani 1 1 d . . .
O4 O 0.85601(14) 0.23745(7) 0.45577(9) 0.0197(3) Uani 1 1 d . . .
O5 O 0.11471(14) 0.11173(7) 0.55719(9) 0.0186(3) Uani 1 1 d . . .
O6 O 0.06945(15) 0.16445(7) 0.44721(9) 0.0201(3) Uani 1 1 d . . .
O7 O 0.18455(14) -0.12725(7) 0.28621(9) 0.0189(3) Uani 1 1 d . . .
O8 O -0.00770(14) -0.13338(7) 0.28926(9) 0.0164(3) Uani 1 1 d . . .
O9 O 0.01431(14) 0.33910(7) 0.48467(9) 0.0176(3) Uani 1 1 d . . .
O10 O -0.07932(15) 0.37251(7) 0.37309(9) 0.0200(3) Uani 1 1 d . . .
O11 O 0.05557(13) 0.23412(7) 0.84289(9) 0.0150(3) Uani 1 1 d . . .
O12 O 0.17601(14) 0.23182(7) 0.73918(9) 0.0202(3) Uani 1 1 d . . .
O13 O 0.01948(13) 0.23435(6) 0.59316(9) 0.0142(3) Uani 1 1 d . . .
O14 O -0.09541(14) 0.25386(7) 0.69733(9) 0.0178(3) Uani 1 1 d . . .
C1 C 0.29215(19) 0.23795(10) 0.52176(13) 0.0160(4) Uani 1 1 d . . .
C2 C 0.41552(19) 0.23915(10) 0.49018(13) 0.0169(4) Uani 1 1 d . . .
C3 C 0.4700(2) 0.29233(11) 0.47977(17) 0.0272(5) Uani 1 1 d . . .
H3A H 0.4281 0.3268 0.4891 0.033 Uiso 1 1 d R . .
C4 C 0.5869(2) 0.29516(11) 0.45419(18) 0.0297(6) Uani 1 1 d . . .
H4A H 0.6208 0.3319 0.4459 0.036 Uiso 1 1 d R . .
C5 C 0.64804(19) 0.24420(10) 0.43870(13) 0.0165(4) Uani 1 1 d . . .
C6 C 0.5935(2) 0.18808(10) 0.44737(14) 0.0185(4) Uani 1 1 d . . .
C7 C 0.6521(2) 0.13412(12) 0.42929(18) 0.0304(6) Uani 1 1 d . . .
H7A H 0.7310 0.1353 0.4123 0.036 Uiso 1 1 calc R . .
C8 C 0.5967(3) 0.08101(14) 0.4360(2) 0.0463(8) Uani 1 1 d . . .
H8A H 0.6374 0.0456 0.4237 0.056 Uiso 1 1 calc R . .
C9 C 0.4794(3) 0.07813(14) 0.4611(3) 0.0540(10) Uani 1 1 d . . .
H9A H 0.4413 0.0409 0.4650 0.065 Uiso 1 1 calc R . .
C10 C 0.4205(3) 0.12877(13) 0.4798(2) 0.0404(7) Uani 1 1 d . . .
H10A H 0.3429 0.1258 0.4956 0.049 Uiso 1 1 d R . .
C11 C 0.4753(2) 0.18546(11) 0.47346(14) 0.0200(5) Uani 1 1 d . . .
C12 C 0.77187(19) 0.24977(9) 0.40926(13) 0.0151(4) Uani 1 1 d . . .
C13 C 0.08637(18) 0.11644(9) 0.48383(13) 0.0148(4) Uani 1 1 d . . .
C14 C 0.07840(19) 0.05972(9) 0.43545(13) 0.0157(4) Uani 1 1 d . . .
C15 C 0.1461(2) 0.01318(10) 0.46196(14) 0.0197(5) Uani 1 1 d . . .
H15A H 0.1910 0.0171 0.5110 0.024 Uiso 1 1 calc R . .
C16 C 0.1512(2) -0.04017(10) 0.41888(14) 0.0208(5) Uani 1 1 d . . .
H16A H 0.2012 -0.0712 0.4380 0.025 Uiso 1 1 calc R . .
C17 C 0.0845(2) -0.04762(10) 0.34949(13) 0.0172(4) Uani 1 1 d . . .
C18 C 0.0121(2) -0.00061(10) 0.31874(14) 0.0211(5) Uani 1 1 d . . .
C19 C -0.0503(3) -0.00555(12) 0.24366(17) 0.0341(6) Uani 1 1 d . . .
H19A H -0.0445 -0.0410 0.2133 0.041 Uiso 1 1 calc R . .
C20 C -0.1187(3) 0.03991(14) 0.21426(19) 0.0471(9) Uani 1 1 d . . .
H20A H -0.1600 0.0359 0.1639 0.057 Uiso 1 1 calc R . .
C21 C -0.1277(3) 0.09284(13) 0.25890(19) 0.0409(7) Uani 1 1 d . . .
H21A H -0.1775 0.1238 0.2393 0.049 Uiso 1 1 calc R . .
C22 C -0.0652(2) 0.09984(11) 0.33025(16) 0.0275(5) Uani 1 1 d . . .
H22A H -0.0709 0.1361 0.3589 0.033 Uiso 1 1 calc R . .
C23 C 0.0080(2) 0.05401(10) 0.36223(14) 0.0198(5) Uani 1 1 d . . .
C24 C 0.0885(2) -0.10615(9) 0.30657(13) 0.0160(4) Uani 1 1 d . . .
C25 C -0.0273(2) 0.37927(9) 0.44035(13) 0.0164(4) Uani 1 1 d . . .
C26 C -0.0130(2) 0.44200(10) 0.47086(14) 0.0241(5) Uani 1 1 d . . .
C27 C -0.1113(3) 0.47893(12) 0.47427(18) 0.0365(7) Uani 1 1 d . . .
H27 H -0.1727 0.4610 0.4581 0.044 Uiso 0.50 1 d PR . .
C28 C -0.2398(5) 0.4583(3) 0.4525(5) 0.0504(19) Uani 0.50 1 d P . .
H28A H -0.2565 0.4178 0.4356 0.060 Uiso 0.50 1 d PR . .
C29 C -0.3362(6) 0.4936(3) 0.4619(7) 0.077(3) Uani 0.50 1 d PU . .
H29A H -0.4071 0.4792 0.4325 0.092 Uiso 0.50 1 d PR . .
C30 C -0.3238(6) 0.5508(3) 0.4918(7) 0.076(3) Uani 0.50 1 d PU . .
H30A H -0.4147 0.5772 0.5041 0.091 Uiso 0.50 1 d PR . .
C31 C -0.2145(5) 0.5728(2) 0.5147(5) 0.0450(17) Uani 0.50 1 d P . .
H31A H -0.2044 0.6135 0.5268 0.054 Uiso 0.50 1 d PR . .
C32 C -0.0977(3) 0.53760(12) 0.50430(18) 0.0368(7) Uani 1 1 d . . .
H32 H -0.1493 0.5618 0.5060 0.044 Uiso 0.50 1 d PR . .
C33 C 0.1474(2) 0.24907(10) 0.80629(13) 0.0190(5) Uani 1 1 d . . .
H33A H 0.1991 0.2762 0.8332 0.023 Uiso 1 1 d R . .
C34 C -0.0603(2) 0.26280(10) 0.62862(13) 0.0170(4) Uani 1 1 d . . .
H34A H -0.0967 0.2943 0.5992 0.020 Uiso 1 1 d R . .
O15 O 0.26079(18) 0.11590(9) 0.70315(12) 0.0367(5) Uani 1 1 d D . .
O16 O 0.4595(3) 0.3451(2) 0.7240(4) 0.145(2) Uani 1 1 d D . .
N2 N 0.2718(3) 0.37877(15) 0.7092(2) 0.0577(9) Uani 1 1 d . . .
C38 C 0.3572(4) 0.3413(3) 0.6955(4) 0.0917(19) Uani 1 1 d D . .
H38A H 0.3395 0.3087 0.6610 0.110 Uiso 1 1 calc R . .
C39 C 0.1556(4) 0.37242(18) 0.6740(3) 0.0600(10) Uani 1 1 d . . .
H39A H 0.1564 0.3425 0.6313 0.090 Uiso 1 1 calc R . .
H39B H 0.1296 0.4104 0.6510 0.090 Uiso 1 1 calc R . .
H39C H 0.1015 0.3601 0.7155 0.090 Uiso 1 1 calc R . .
C40 C 0.2897(4) 0.4240(4) 0.7675(5) 0.144(4) Uani 1 1 d . . .
H40A H 0.3724 0.4243 0.7861 0.217 Uiso 1 1 calc R . .
H40B H 0.2395 0.4167 0.8133 0.217 Uiso 1 1 calc R . .
H40C H 0.2695 0.4625 0.7433 0.217 Uiso 1 1 calc R . .
N3 N 0.589(2) 0.2680(9) 0.2229(14) 0.069(6) Uani 0.332(14) 1 d PDU A 1
H3B H 0.6494 0.2705 0.2610 0.082 Uiso 0.332(14) 1 calc PR A 1
H3C H 0.5413 0.2372 0.2373 0.082 Uiso 0.332(14) 1 calc PR A 1
C41 C 0.639(2) 0.2540(12) 0.1465(15) 0.066(6) Uani 0.332(14) 1 d PDU A 1
H41A H 0.6879 0.2185 0.1522 0.099 Uiso 0.332(14) 1 calc PR A 1
H41B H 0.6868 0.2873 0.1288 0.099 Uiso 0.332(14) 1 calc PR A 1
H41C H 0.5751 0.2467 0.1064 0.099 Uiso 0.332(14) 1 calc PR A 1
C42 C 0.5219(15) 0.3221(9) 0.2250(12) 0.082(6) Uani 0.332(14) 1 d PDU A 1
H42A H 0.4813 0.3245 0.2761 0.123 Uiso 0.332(14) 1 calc PR A 1
H42B H 0.4639 0.3225 0.1800 0.123 Uiso 0.332(14) 1 calc PR A 1
H42C H 0.5749 0.3560 0.2204 0.123 Uiso 0.332(14) 1 calc PR A 1
N3B N 0.5793(8) 0.2529(4) 0.2343(5) 0.0356(14) Uani 0.668(14) 1 d PDU A 2
H3BA H 0.5609 0.2134 0.2296 0.043 Uiso 0.668(14) 1 calc PR A 2
H3BB H 0.6402 0.2562 0.2719 0.043 Uiso 0.668(14) 1 calc PR A 2
C41B C 0.6204(10) 0.2733(5) 0.1576(6) 0.050(2) Uani 0.668(14) 1 d PDU A 2
H41D H 0.6821 0.2467 0.1393 0.075 Uiso 0.668(14) 1 calc PR A 2
H41E H 0.6522 0.3134 0.1636 0.075 Uiso 0.668(14) 1 calc PR A 2
H41F H 0.5547 0.2736 0.1178 0.075 Uiso 0.668(14) 1 calc PR A 2
C42B C 0.4785(6) 0.2836(6) 0.2646(4) 0.087(4) Uani 0.668(14) 1 d PDU A 2
H42D H 0.4404 0.2586 0.3044 0.130 Uiso 0.668(14) 1 calc PR A 2
H42E H 0.4225 0.2921 0.2199 0.130 Uiso 0.668(14) 1 calc PR A 2
H42F H 0.5040 0.3208 0.2900 0.130 Uiso 0.668(14) 1 calc PR A 2
O17 O 0.7385(6) 0.6270(3) 0.6265(4) 0.0752(17) Uani 0.50 1 d P B 2
O18 O 0.3954(9) 0.4425(4) 0.4796(7) 0.055(3) Uani 0.25 1 d P . 2
N1A N 0.4401(9) 0.0659(5) 0.7061(7) 0.073(2) Uani 0.353(3) 1 d PDU C 1
C35A C 0.3539(8) 0.1002(5) 0.6721(7) 0.058(2) Uani 0.353(3) 1 d PDU C 1
H35A H 0.3660 0.1136 0.6188 0.070 Uiso 0.353(3) 1 calc PR C 1
C36A C 0.5473(8) 0.0522(4) 0.6767(6) 0.048(2) Uani 0.353(3) 1 d PDU C 1
H36A H 0.5559 0.0714 0.6243 0.072 Uiso 0.353(3) 1 calc PR C 1
H36B H 0.5535 0.0092 0.6703 0.072 Uiso 0.353(3) 1 calc PR C 1
H36C H 0.6094 0.0661 0.7144 0.072 Uiso 0.353(3) 1 calc PR C 1
C37A C 0.4203(15) 0.0443(9) 0.7869(9) 0.099(4) Uani 0.353(3) 1 d PDU C 1
H37A H 0.4872 0.0198 0.8052 0.149 Uiso 0.353(3) 1 calc PR C 1
H37B H 0.3483 0.0204 0.7865 0.149 Uiso 0.353(3) 1 calc PR C 1
H37C H 0.4122 0.0779 0.8236 0.149 Uiso 0.353(3) 1 calc PR C 1
N1B N 0.388(2) 0.0465(8) 0.7482(15) 0.077(3) Uani 0.195(5) 1 d PDU C 2
C35B C 0.3001(16) 0.0672(7) 0.7003(13) 0.068(3) Uani 0.195(5) 1 d PDU C 2
H35D H 0.2668 0.0410 0.6610 0.081 Uiso 0.195(5) 1 calc PR C 2
C36B C 0.431(3) 0.0836(11) 0.8145(17) 0.109(6) Uani 0.195(5) 1 d PDU C 2
H36J H 0.4028 0.1242 0.8065 0.163 Uiso 0.195(5) 1 calc PR C 2
H36K H 0.5177 0.0835 0.8160 0.163 Uiso 0.195(5) 1 calc PR C 2
H36L H 0.4032 0.0681 0.8655 0.163 Uiso 0.195(5) 1 calc PR C 2
C37B C 0.385(3) -0.0153(8) 0.7740(19) 0.096(5) Uani 0.195(5) 1 d PDU C 2
H37J H 0.3392 -0.0386 0.7343 0.144 Uiso 0.195(5) 1 calc PR C 2
H37K H 0.3483 -0.0179 0.8265 0.144 Uiso 0.195(5) 1 calc PR C 2
H37L H 0.4654 -0.0308 0.7785 0.144 Uiso 0.195(5) 1 calc PR C 2
N1C N 0.3491(16) 0.0565(8) 0.7966(13) 0.079(3) Uani 0.202(5) 1 d PDU C 3
C35C C 0.2756(14) 0.0975(8) 0.7678(10) 0.066(4) Uani 0.202(5) 1 d PDU C 3
H35C H 0.2268 0.1147 0.8068 0.079 Uiso 0.202(5) 1 calc PR C 3
C36C C 0.369(2) 0.0430(13) 0.8767(13) 0.111(6) Uani 0.202(5) 1 d PDU C 3
H36G H 0.3205 0.0689 0.9098 0.166 Uiso 0.202(5) 1 calc PR C 3
H36H H 0.4519 0.0489 0.8914 0.166 Uiso 0.202(5) 1 calc PR C 3
H36I H 0.3471 0.0017 0.8862 0.166 Uiso 0.202(5) 1 calc PR C 3
C37C C 0.407(2) 0.0196(12) 0.7392(16) 0.087(4) Uani 0.202(5) 1 d PDU C 3
H37G H 0.4555 -0.0100 0.7681 0.131 Uiso 0.202(5) 1 calc PR C 3
H37H H 0.4576 0.0441 0.7060 0.131 Uiso 0.202(5) 1 calc PR C 3
H37I H 0.3481 -0.0004 0.7046 0.131 Uiso 0.202(5) 1 calc PR C 3
O15D O 0.4419(13) -0.0029(7) 0.7962(11) 0.095(4) Uani 0.25 1 d PDU . 4
N1D N 0.6280(12) 0.0471(7) 0.8276(8) 0.072(3) Uani 0.25 1 d PDU . 4
C35D C 0.5427(11) 0.0286(7) 0.7713(8) 0.057(3) Uani 0.25 1 d PDU . 4
H35B H 0.5520 0.0363 0.7149 0.068 Uiso 0.25 1 d PR . 4
C36D C 0.718(2) 0.0834(13) 0.8043(13) 0.147(9) Uani 0.25 1 d PDU . 4
H36D H 0.7662 0.0936 0.8506 0.220 Uiso 0.25 1 d PR . 4
H36E H 0.7614 0.0591 0.7686 0.220 Uiso 0.25 1 d PR . 4
H36F H 0.6927 0.1188 0.7768 0.220 Uiso 0.25 1 d PR . 4
C37D C 0.6117(10) 0.0370(6) 0.9073(7) 0.042(3) Uani 0.25 1 d PDU . 4
H37D H 0.6763 0.0532 0.9387 0.064 Uiso 0.25 1 d PR . 4
H37E H 0.5396 0.0547 0.9236 0.064 Uiso 0.25 1 d PR . 4
H37F H 0.6083 -0.0050 0.9155 0.064 Uiso 0.25 1 d PR . 4

loop_
_atom_site_aniso_label
_atom_site_aniso_U_11
_atom_site_aniso_U_22
_atom_site_aniso_U_33
_atom_site_aniso_U_23
_atom_site_aniso_U_13
_atom_site_aniso_U_12
Mg1 0.0110(3) 0.0133(3) 0.0106(3) 0.0003(2) 0.0014(3) 0.0005(3)
Mg2 0.0145(3) 0.0170(3) 0.0117(3) -0.0001(3) 0.0009(3) 0.0014(3)
Mg3 0.0151(3) 0.0133(3) 0.0109(3) -0.0003(3) 0.0012(3) -0.0004(3)
O1 0.0116(7) 0.0273(8) 0.0213(8) 0.0019(7) 0.0001(6) -0.0002(6)
O2 0.0150(7) 0.0281(9) 0.0157(8) 0.0003(6) 0.0027(6) 0.0007(6)
O3 0.0153(7) 0.0276(8) 0.0126(7) 0.0026(6) 0.0009(6) -0.0014(6)
O4 0.0122(7) 0.0294(9) 0.0174(8) 0.0052(6) 0.0002(6) -0.0011(6)
O5 0.0252(8) 0.0155(7) 0.0151(8) -0.0022(6) 0.0015(6) 0.0023(6)
O6 0.0294(9) 0.0141(7) 0.0170(8) -0.0002(6) 0.0021(6) 0.0025(6)
O7 0.0202(8) 0.0178(8) 0.0187(8) -0.0039(6) -0.0011(6) 0.0003(6)
O8 0.0212(8) 0.0146(7) 0.0136(7) -0.0015(6) 0.0020(6) -0.0017(6)
O9 0.0239(8) 0.0135(7) 0.0154(7) -0.0004(6) 0.0012(6) 0.0016(6)
O10 0.0285(9) 0.0169(7) 0.0145(8) -0.0032(6) -0.0023(6) 0.0042(6)
O11 0.0155(7) 0.0170(7) 0.0128(7) -0.0006(6) 0.0025(6) -0.0022(6)
O12 0.0184(8) 0.0287(9) 0.0136(7) -0.0036(6) 0.0032(6) -0.0051(7)
O13 0.0150(7) 0.0152(7) 0.0125(7) 0.0001(6) 0.0018(6) 0.0012(6)
O14 0.0225(8) 0.0178(7) 0.0132(7) 0.0020(6) 0.0052(6) 0.0035(6)
C1 0.0143(10) 0.0192(10) 0.0145(10) -0.0046(8) 0.0003(8) -0.0010(8)
C2 0.0128(10) 0.0239(11) 0.0139(10) 0.0008(8) -0.0001(8) 0.0008(8)
C3 0.0195(12) 0.0224(12) 0.0404(15) 0.0056(11) 0.0086(10) 0.0052(9)
C4 0.0196(12) 0.0218(12) 0.0482(16) 0.0069(11) 0.0093(11) -0.0001(9)
C5 0.0122(10) 0.0231(11) 0.0143(10) 0.0032(8) 0.0015(8) 0.0001(8)
C6 0.0142(10) 0.0246(11) 0.0168(10) 0.0001(9) 0.0015(8) 0.0000(9)
C7 0.0207(12) 0.0302(13) 0.0407(15) -0.0030(11) 0.0083(11) -0.0002(10)
C8 0.0305(15) 0.0279(14) 0.082(3) -0.0105(15) 0.0198(16) 0.0019(12)
C9 0.0337(17) 0.0260(15) 0.104(3) -0.0121(17) 0.0263(18) -0.0085(13)
C10 0.0233(14) 0.0295(14) 0.070(2) -0.0083(14) 0.0168(14) -0.0049(11)
C11 0.0145(11) 0.0224(11) 0.0232(11) -0.0017(9) 0.0021(9) -0.0002(9)
C12 0.0138(10) 0.0151(10) 0.0164(10) -0.0007(8) 0.0015(8) -0.0010(8)
C13 0.0127(10) 0.0158(10) 0.0161(10) -0.0017(8) 0.0044(8) 0.0001(8)
C14 0.0171(10) 0.0140(10) 0.0162(10) -0.0016(8) 0.0046(8) -0.0014(8)
C15 0.0243(11) 0.0178(11) 0.0167(11) -0.0010(8) -0.0034(9) -0.0002(9)
C16 0.0247(12) 0.0168(11) 0.0205(11) -0.0011(9) -0.0031(9) 0.0027(9)
C17 0.0214(11) 0.0150(10) 0.0154(10) -0.0008(8) 0.0033(8) -0.0024(8)
C18 0.0243(12) 0.0193(11) 0.0197(11) -0.0014(9) -0.0015(9) 0.0022(9)
C19 0.0509(17) 0.0241(13) 0.0264(14) -0.0076(11) -0.0133(12) 0.0092(12)
C20 0.068(2) 0.0354(16) 0.0358(16) -0.0100(13) -0.0309(16) 0.0173(15)
C21 0.0515(19) 0.0310(14) 0.0387(16) -0.0058(12) -0.0196(14) 0.0166(13)
C22 0.0303(13) 0.0221(12) 0.0297(13) -0.0054(10) -0.0046(11) 0.0074(10)
C23 0.0212(11) 0.0198(11) 0.0184(11) -0.0019(9) 0.0013(9) 0.0008(9)
C24 0.0221(11) 0.0144(10) 0.0113(10) 0.0017(8) 0.0006(8) -0.0007(8)
C25 0.0206(11) 0.0142(10) 0.0145(10) -0.0014(8) 0.0037(8) 0.0000(8)
C26 0.0432(15) 0.0130(10) 0.0156(11) -0.0009(8) -0.0039(10) 0.0018(10)
C27 0.0545(19) 0.0174(12) 0.0369(15) -0.0071(11) -0.0088(13) 0.0028(12)
C28 0.023(3) 0.025(3) 0.103(6) -0.027(3) 0.002(3) -0.005(2)
C29 0.021(3) 0.043(4) 0.167(9) -0.052(5) -0.006(4) -0.002(3)
C30 0.022(3) 0.039(4) 0.166(9) -0.045(5) 0.006(5) 0.005(3)
C31 0.022(3) 0.019(3) 0.094(5) -0.023(3) 0.008(3) -0.002(2)
C32 0.0573(19) 0.0163(12) 0.0361(15) -0.0065(11) -0.0101(14) 0.0040(12)
C33 0.0192(11) 0.0237(11) 0.0140(10) -0.0029(8) 0.0021(8) -0.0081(9)
C34 0.0191(11) 0.0160(10) 0.0159(10) 0.0017(8) 0.0022(8) 0.0038(8)
O15 0.0347(11) 0.0378(11) 0.0366(11) 0.0072(9) -0.0127(9) 0.0121(9)
O16 0.0450(19) 0.162(4) 0.225(6) -0.124(4) -0.027(3) 0.026(2)
N2 0.0426(16) 0.067(2) 0.064(2) -0.0310(17) 0.0122(14) -0.0118(15)
C38 0.044(2) 0.108(4) 0.123(4) -0.074(4) 0.002(3) 0.003(2)
C39 0.064(3) 0.054(2) 0.061(2) 0.0067(18) -0.0131(19) -0.0052(19)
C40 0.049(3) 0.195(7) 0.189(7) -0.155(6) -0.005(3) 0.009(4)
N3 0.038(7) 0.115(12) 0.052(9) 0.018(8) -0.014(6) -0.001(9)
C41 0.041(8) 0.111(14) 0.046(9) -0.006(9) -0.011(6) -0.002(9)
C42 0.053(8) 0.115(12) 0.077(10) -0.010(9) -0.023(7) 0.030(8)
N3B 0.024(3) 0.060(3) 0.022(3) 0.007(2) -0.0057(18) 0.001(2)
C41B 0.042(5) 0.087(6) 0.021(3) 0.005(3) -0.005(3) -0.030(4)
C42B 0.032(3) 0.187(10) 0.040(3) -0.013(5) -0.009(2) 0.037(4)
O17 0.088(5) 0.077(4) 0.060(4) 0.000(3) -0.002(3) -0.016(3)
O18 0.046(6) 0.043(5) 0.075(7) -0.027(5) -0.014(5) -0.001(5)
N1A 0.065(5) 0.066(5) 0.088(5) 0.032(4) -0.019(4) -0.002(4)
C35A 0.046(5) 0.054(5) 0.073(6) 0.017(5) -0.008(4) 0.008(4)
C36A 0.054(5) 0.024(4) 0.066(6) 0.000(4) -0.002(5) -0.004(4)
C37A 0.077(7) 0.093(7) 0.127(8) 0.032(7) -0.004(7) 0.007(7)
N1B 0.056(6) 0.070(6) 0.102(7) 0.041(6) -0.018(5) -0.001(5)
C35B 0.045(5) 0.056(5) 0.101(6) 0.045(5) -0.017(5) -0.001(5)
C36B 0.089(10) 0.105(11) 0.131(11) 0.041(10) -0.017(10) -0.011(10)
C37B 0.067(10) 0.087(10) 0.132(11) 0.033(10) -0.014(10) 0.004(10)
N1C 0.050(6) 0.073(6) 0.112(7) 0.047(6) -0.021(6) -0.004(5)
C35C 0.036(6) 0.065(7) 0.094(8) 0.057(6) -0.035(6) -0.017(6)
C36C 0.086(11) 0.114(12) 0.131(12) 0.058(11) -0.016(11) -0.007(11)
C37C 0.069(8) 0.078(8) 0.113(9) 0.025(8) -0.010(8) -0.003(8)
O15D 0.072(7) 0.084(7) 0.128(9) 0.029(7) -0.021(7) -0.014(6)
N1D 0.060(6) 0.073(6) 0.082(7) 0.015(6) -0.008(6) 0.005(5)
C35D 0.043(6) 0.055(6) 0.072(7) 0.014(6) -0.003(5) -0.002(5)
C36D 0.121(16) 0.149(18) 0.166(18) -0.020(16) -0.049(15) 0.009(15)
C37D 0.023(5) 0.053(6) 0.050(6) 0.019(5) -0.007(5) -0.005(5)

loop_
_atom_type_symbol
_atom_type_description
_atom_type_scat_dispersion_real
_atom_type_scat_dispersion_imag
_atom_type_scat_source
C C 0.0181 0.0091 'International Tables Vol C Tables 4.2.6.8 and 6.1.1.4'
H H 0.0000 0.0000 'International Tables Vol C Tables 4.2.6.8 and 6.1.1.4'
O O 0.0492 0.0322 'International Tables Vol C Tables 4.2.6.8 and 6.1.1.4'
N N 0.0311 0.0180 'International Tables Vol C Tables 4.2.6.8 and 6.1.1.4'
Mg Mg 0.1719 0.1771 'International Tables Vol C Tables 4.2.6.8 and 6.1.1.4'

loop_
_geom_angle_atom_site_label_1
_geom_angle_atom_site_label_2
_geom_angle_atom_site_label_3
_geom_angle
_geom_angle_site_symmetry_1
_geom_angle_site_symmetry_3
O6 Mg1 O9 176.19(7) . .
O6 Mg1 O1 90.94(7) . .
O9 Mg1 O1 86.63(7) . .
O6 Mg1 O4 91.42(7) . 1_455
O9 Mg1 O4 91.03(7) . 1_455
O1 Mg1 O4 177.61(7) . 1_455
O6 Mg1 O13 91.61(7) . .
O9 Mg1 O13 91.43(6) . .
O1 Mg1 O13 92.73(7) . .
O4 Mg1 O13 86.81(6) 1_455 .
O6 Mg1 O11 87.74(6) . 4_565
O9 Mg1 O11 89.23(6) . 4_565
O1 Mg1 O11 87.76(7) . 4_565
O4 Mg1 O11 92.72(6) 1_455 4_565
O13 Mg1 O11 179.19(7) . 4_565
O6 Mg1 Mg3 105.81(5) . 4_565
O9 Mg1 Mg3 72.53(5) . 4_565
O1 Mg1 Mg3 112.79(5) . 4_565
O4 Mg1 Mg3 66.90(5) 1_455 4_565
O13 Mg1 Mg3 148.31(5) . 4_565
O11 Mg1 Mg3 31.67(4) 4_565 4_565
O6 Mg1 Mg2 67.49(5) . .
O9 Mg1 Mg2 114.44(5) . .
O1 Mg1 Mg2 72.72(5) . .
O4 Mg1 Mg2 107.87(5) 1_455 .
O13 Mg1 Mg2 32.24(4) . .
O11 Mg1 Mg2 147.57(5) 4_565 .
Mg3 Mg1 Mg2 171.88(3) 4_565 .
O5 Mg2 O2 90.43(7) . .
O5 Mg2 O12 175.99(8) . .
O2 Mg2 O12 88.95(7) . .
O5 Mg2 O8 89.50(7) . 3_556
O2 Mg2 O8 176.70(7) . 3_556
O12 Mg2 O8 90.89(7) . 3_556
O5 Mg2 O15 89.10(8) . .
O2 Mg2 O15 88.25(8) . .
O12 Mg2 O15 86.92(8) . .
O8 Mg2 O15 88.45(8) 3_556 .
O5 Mg2 O13 94.11(7) . .
O2 Mg2 O13 91.98(7) . .
O12 Mg2 O13 89.87(7) . .
O8 Mg2 O13 91.32(6) 3_556 .
O15 Mg2 O13 176.79(8) . .
O5 Mg2 Mg3 118.02(5) . .
O2 Mg2 Mg3 148.53(6) . .
O12 Mg2 Mg3 63.60(5) . .
O8 Mg2 Mg3 33.00(4) 3_556 .
O15 Mg2 Mg3 104.31(7) . .
O13 Mg2 Mg3 73.94(5) . .
O5 Mg2 Mg1 72.87(5) . .
O2 Mg2 Mg1 68.69(5) . .
O12 Mg2 Mg1 110.54(5) . .
O8 Mg2 Mg1 114.41(5) 3_556 .
O15 Mg2 Mg1 150.06(7) . .
O13 Mg2 Mg1 32.20(4) . .
Mg3 Mg2 Mg1 105.24(2) . .
O3 Mg3 O10 91.64(7) 4_466 4_566
O3 Mg3 O14 87.68(7) 4_466 .
O10 Mg3 O14 176.79(8) 4_566 .
O3 Mg3 O11 101.53(7) 4_466 .
O10 Mg3 O11 90.82(7) 4_566 .
O14 Mg3 O11 92.39(7) . .
O3 Mg3 O8 158.31(7) 4_466 3_556
O10 Mg3 O8 88.52(7) 4_566 3_556
O14 Mg3 O8 90.95(6) . 3_556
O11 Mg3 O8 100.16(7) . 3_556
O3 Mg3 O7 97.37(7) 4_466 3_556
O10 Mg3 O7 85.04(7) 4_566 3_556
O14 Mg3 O7 91.93(7) . 3_556
O11 Mg3 O7 160.76(7) . 3_556
O8 Mg3 O7 61.02(6) 3_556 3_556
O3 Mg3 C24 127.51(8) 4_466 3_556
O10 Mg3 C24 83.23(7) 4_566 3_556
O14 Mg3 C24 94.69(7) . 3_556
O11 Mg3 C24 130.63(7) . 3_556
O8 Mg3 C24 31.07(7) 3_556 3_556
O7 Mg3 C24 30.23(7) 3_556 3_556
O3 Mg3 Mg1 76.46(5) 4_466 4_566
O10 Mg3 Mg1 70.29(5) 4_566 4_566
O14 Mg3 Mg1 112.56(5) . 4_566
O11 Mg3 Mg1 33.16(4) . 4_566
O8 Mg3 Mg1 123.63(5) 3_556 4_566
O7 Mg3 Mg1 154.18(5) 3_556 4_566
C24 Mg3 Mg1 145.43(6) 3_556 4_566
O3 Mg3 Mg2 156.09(6) 4_466 .
O10 Mg3 Mg2 112.26(6) 4_566 .
O14 Mg3 Mg2 68.51(5) . .
O11 Mg3 Mg2 78.16(5) . .
O8 Mg3 Mg2 32.40(4) 3_556 .
O7 Mg3 Mg2 86.03(5) 3_556 .
C24 Mg3 Mg2 59.71(5) 3_556 .
Mg1 Mg3 Mg2 109.88(2) 4_566 .
C1 O1 Mg1 128.74(15) . .
C1 O2 Mg2 137.65(15) . .
C12 O3 Mg3 127.60(14) . 4_665
C12 O4 Mg1 140.37(15) . 1_655
C13 O5 Mg2 132.07(14) . .
C13 O6 Mg1 140.87(15) . .
C24 O7 Mg3 87.48(13) . 3_556
C24 O8 Mg2 135.93(14) . 3_556
C24 O8 Mg3 90.12(13) . 3_556
Mg2 O8 Mg3 114.60(7) 3_556 3_556
C25 O9 Mg1 133.20(14) . .
C25 O10 Mg3 135.25(15) . 4_565
C33 O11 Mg3 122.80(14) . .
C33 O11 Mg1 122.01(14) . 4_566
Mg3 O11 Mg1 115.17(7) . 4_566
C33 O12 Mg2 145.84(15) . .
C34 O13 Mg1 117.36(14) . .
C34 O13 Mg2 127.06(14) . .
Mg1 O13 Mg2 115.56(7) . .
C34 O14 Mg3 140.00(15) . .
O1 C1 O2 126.8(2) . .
O1 C1 C2 116.63(19) . .
O2 C1 C2 116.52(19) . .
C3 C2 C11 120.3(2) . .
C3 C2 C1 119.3(2) . .
C11 C2 C1 120.4(2) . .
C2 C3 C4 120.9(2) . .
C2 C3 H3A 118.7 . .
C4 C3 H3A 120.4 . .
C5 C4 C3 120.4(2) . .
C5 C4 H4A 120.5 . .
C3 C4 H4A 119.1 . .
C4 C5 C6 120.3(2) . .
C4 C5 C12 118.3(2) . .
C6 C5 C12 121.4(2) . .
C5 C6 C7 122.2(2) . .
C5 C6 C11 119.1(2) . .
C7 C6 C11 118.7(2) . .
C8 C7 C6 121.1(2) . .
C8 C7 H7A 119.5 . .
C6 C7 H7A 119.5 . .
C7 C8 C9 120.6(3) . .
C7 C8 H8A 119.7 . .
C9 C8 H8A 119.7 . .
C10 C9 C8 120.2(3) . .
C10 C9 H9A 119.9 . .
C8 C9 H9A 119.9 . .
C9 C10 C11 121.0(3) . .
C9 C10 H10A 118.7 . .
C11 C10 H10A 120.2 . .
C2 C11 C6 119.0(2) . .
C2 C11 C10 122.5(2) . .
C6 C11 C10 118.5(2) . .
O4 C12 O3 126.1(2) . .
O4 C12 C5 119.19(19) . .
O3 C12 C5 114.71(19) . .
O5 C13 O6 125.0(2) . .
O5 C13 C14 116.88(19) . .
O6 C13 C14 118.01(19) . .
C15 C14 C23 119.6(2) . .
C15 C14 C13 117.2(2) . .
C23 C14 C13 123.08(19) . .
C14 C15 C16 121.9(2) . .
C14 C15 H15A 119.0 . .
C16 C15 H15A 119.0 . .
C17 C16 C15 120.2(2) . .
C17 C16 H16A 119.9 . .
C15 C16 H16A 119.9 . .
C16 C17 C18 120.4(2) . .
C16 C17 C24 118.8(2) . .
C18 C17 C24 120.7(2) . .
C19 C18 C17 121.4(2) . .
C19 C18 C23 119.2(2) . .
C17 C18 C23 119.3(2) . .
C20 C19 C18 121.1(2) . .
C20 C19 H19A 119.5 . .
C18 C19 H19A 119.5 . .
C19 C20 C21 119.9(3) . .
C19 C20 H20A 120.0 . .
C21 C20 H20A 120.0 . .
C22 C21 C20 120.4(3) . .
C22 C21 H21A 119.8 . .
C20 C21 H21A 119.8 . .
C21 C22 C23 121.3(2) . .
C21 C22 H22A 119.3 . .
C23 C22 H22A 119.3 . .
C22 C23 C18 117.9(2) . .
C22 C23 C14 123.6(2) . .
C18 C23 C14 118.5(2) . .
O7 C24 O8 120.3(2) . .
O7 C24 C17 120.3(2) . .
O8 C24 C17 119.4(2) . .
O7 C24 Mg3 62.29(11) . 3_556
O8 C24 Mg3 58.81(11) . 3_556
C17 C24 Mg3 169.27(15) . 3_556
O9 C25 O10 126.3(2) . .
O9 C25 C26 116.66(19) . .
O10 C25 C26 117.02(19) . .
C32 C26 C27 120.5(2) 3_566 .
C32 C26 C25 119.8(2) 3_566 .
C27 C26 C25 119.7(2) . .
C26 C27 C32 119.5(3) . .
C26 C27 C28 123.7(3) . .
C32 C27 C28 116.6(3) . .
C26 C27 H27 110.9 . .
C32 C27 H27 129.6 . .
C28 C27 H27 13.1 . .
C29 C28 C27 123.1(5) . .
C29 C28 C37D 43.9(5) . 4_465
C27 C28 C37D 157.0(7) . 4_465
C29 C28 H27 137.4 . .
C27 C28 H27 14.5 . .
C37D C28 H27 160.9 4_465 .
C29 C28 H28A 115.4 . .
C27 C28 H28A 121.3 . .
C37D C28 H28A 76.5 4_465 .
H27 C28 H28A 107.1 . .
C37D C29 C28 87.6(7) 4_465 .
C37D C29 C30 143.1(11) 4_465 .
C28 C29 C30 120.6(6) . .
C37D C29 O18 128.4(8) 4_465 3_566
C28 C29 O18 144.0(7) . 3_566
C30 C29 O18 30.0(5) . 3_566
C37D C29 H29A 27.3 4_465 .
C28 C29 H29A 113.5 . .
C30 C29 H29A 123.8 . .
O18 C29 H29A 102.1 3_566 .
O18 C30 C31 125.1(11) 3_566 .
O18 C30 C29 104.0(9) 3_566 .
C31 C30 C29 120.8(6) . .
O18 C30 H30A 26.9 3_566 .
C31 C30 H30A 122.7 . .
C29 C30 H30A 116.0 . .
C30 C31 C32 123.2(5) . .
C30 C31 H31A 120.6 . .
C32 C31 H31A 114.9 . .
C30 C31 H32 132.2 . .
H31A C31 H32 103.5 . .
C26 C32 C27 119.9(3) 3_566 .
C26 C32 C31 124.3(3) 3_566 .
C27 C32 C31 115.5(3) . .
C26 C32 H32 114.7 3_566 .
C27 C32 H32 125.2 . .
O12 C33 O11 126.4(2) . .
O12 C33 H33A 116.8 . .
O11 C33 H33A 116.9 . .
O14 C34 O13 126.9(2) . .
O14 C34 H34A 116.6 . .
O13 C34 H34A 116.5 . .
C35C O15 C35B 70.2(13) . .
C35C O15 C35A 100.4(10) . .
C35B O15 C35A 52.6(11) . .
C35C O15 Mg2 135.9(9) . .
C35B O15 Mg2 142.7(9) . .
C35A O15 Mg2 122.8(5) . .
C38 N2 C40 119.5(4) . .
C38 N2 C39 122.8(3) . .
C40 N2 C39 117.4(4) . .
O16 C38 N2 125.1(4) . .
O16 C38 H38A 117.4 . .
N2 C38 H38A 117.4 . .
N2 C39 H39A 109.5 . .
N2 C39 H39B 109.5 . .
H39A C39 H39B 109.5 . .
N2 C39 H39C 109.5 . .
H39A C39 H39C 109.5 . .
H39B C39 H39C 109.5 . .
N2 C40 H40A 109.5 . .
N2 C40 H40B 109.5 . .
H40A C40 H40B 109.5 . .
N2 C40 H40C 109.5 . .
H40A C40 H40C 109.5 . .
H40B C40 H40C 109.5 . .
C41 N3 C42 115.6(15) . .
C41 N3 H3B 108.4 . .
C42 N3 H3B 108.4 . .
C41 N3 H3C 108.4 . .
C42 N3 H3C 108.4 . .
H3B N3 H3C 107.4 . .
C42B N3B C41B 116.0(8) . .
C42B N3B H3BA 108.3 . .
C41B N3B H3BA 108.3 . .
C42B N3B H3BB 108.3 . .
C41B N3B H3BB 108.3 . .
H3BA N3B H3BB 107.4 . .
N3B C41B H41D 109.5 . .
N3B C41B H41E 109.5 . .
H41D C41B H41E 109.5 . .
N3B C41B H41F 109.5 . .
H41D C41B H41F 109.5 . .
H41E C41B H41F 109.5 . .
N3B C42B H42D 109.5 . .
N3B C42B H42E 109.5 . .
H42D C42B H42E 109.5 . .
N3B C42B H42F 109.5 . .
H42D C42B H42F 109.5 . .
H42E C42B H42F 109.5 . .
C35A N1A C36A 128.5(9) . .
C35A N1A C37A 116.4(10) . .
C36A N1A C37A 114.9(9) . .
O15 C35A N1A 127.1(10) . .
O15 C35A H35A 116.4 . .
N1A C35A H35A 116.4 . .
N1A C36A H36A 109.5 . .
N1A C36A H36B 109.5 . .
H36A C36A H36B 109.5 . .
N1A C36A H36C 109.5 . .
H36A C36A H36C 109.5 . .
H36B C36A H36C 109.5 . .
N1A C37A H37A 109.5 . .
N1A C37A H37B 109.5 . .
H37A C37A H37B 109.5 . .
N1A C37A H37C 109.5 . .
H37A C37A H37C 109.5 . .
H37B C37A H37C 109.5 . .
C35B N1B C36B 118.4(16) . .
C35B N1B C37B 118.9(15) . .
C36B N1B C37B 109.9(14) . .
O15 C35B N1B 124.9(16) . .
O15 C35B H35D 117.5 . .
N1B C35B H35D 117.5 . .
N1B C36B H36J 109.5 . .
N1B C36B H36K 109.5 . .
H36J C36B H36K 109.5 . .
N1B C36B H36L 109.5 . .
H36J C36B H36L 109.5 . .
H36K C36B H36L 109.5 . .
N1B C37B H37J 109.5 . .
N1B C37B H37K 109.5 . .
H37J C37B H37K 109.5 . .
N1B C37B H37L 109.5 . .
H37J C37B H37L 109.5 . .
H37K C37B H37L 109.5 . .
C35C N1C C36C 125.7(16) . .
C35C N1C C37C 117.6(16) . .
C36C N1C C37C 116.6(13) . .
O15 C35C N1C 131.0(17) . .
O15 C35C H35C 114.5 . .
N1C C35C H35C 114.5 . .
N1C C36C H36G 109.5 . .
N1C C36C H36H 109.5 . .
H36G C36C H36H 109.5 . .
N1C C36C H36I 109.5 . .
H36G C36C H36I 109.5 . .
H36H C36C H36I 109.5 . .
N1C C37C H37G 109.5 . .
N1C C37C H37H 109.5 . .
H37G C37C H37H 109.5 . .
N1C C37C H37I 109.5 . .
H37G C37C H37I 109.5 . .
H37H C37C H37I 109.5 . .
C37D N1D C36D 120.0(12) . .
C37D N1D C35D 119.2(11) . .
C36D N1D C35D 119.9(12) . .
N1D C35D O15D 120.4(13) . .
N1D C35D H35B 120.2 . .
O15D C35D H35B 119.3 . .
N1D C36D H36D 109.4 . .
N1D C36D H36E 103.8 . .
H36D C36D H36E 109.5 . .
N1D C36D H36F 115.0 . .
H36D C36D H36F 109.5 . .
H36E C36D H36F 109.5 . .
C29 C37D N1D 135.2(14) 4_666 .
C29 C37D C28 48.4(5) 4_666 4_666
N1D C37D C28 103.6(9) . 4_666
C29 C37D H37D 59.3 4_666 .
N1D C37D H37D 109.7 . .
C28 C37D H37D 22.2 4_666 .
C29 C37D H37E 114.1 4_666 .
N1D C37D H37E 110.5 . .
C28 C37D H37E 130.2 4_666 .
H37D C37D H37E 109.5 . .
C29 C37D H37F 51.7 4_666 .
N1D C37D H37F 108.2 . .
C28 C37D H37F 92.3 4_666 .
H37D C37D H37F 109.5 . .
H37E C37D H37F 109.5 . .

loop_
_geom_bond_atom_site_label_1
_geom_bond_atom_site_label_2
_geom_bond_distance
_geom_bond_site_symmetry_2
Mg1 O6 2.0137(17) .
Mg1 O9 2.0354(16) .
Mg1 O1 2.0603(17) .
Mg1 O4 2.0955(17) 1_455
Mg1 O13 2.1168(16) .
Mg1 O11 2.1305(16) 4_565
Mg1 Mg3 3.5251(10) 4_565
Mg1 Mg2 3.5837(10) .
Mg2 O5 2.0347(17) .
Mg2 O2 2.0540(17) .
Mg2 O12 2.0703(17) .
Mg2 O8 2.0864(17) 3_556
Mg2 O15 2.0887(19) .
Mg2 O13 2.1191(16) .
Mg2 Mg3 3.5402(10) .
Mg3 O3 2.0194(17) 4_466
Mg3 O10 2.0394(17) 4_566
Mg3 O14 2.0437(17) .
Mg3 O11 2.0447(16) .
Mg3 O8 2.1206(17) 3_556
Mg3 O7 2.1967(17) 3_556
Mg3 C24 2.479(2) 3_556
Mg3 Mg1 3.5251(10) 4_566
O1 C1 1.252(3) .
O2 C1 1.254(3) .
O3 C12 1.266(3) .
O3 Mg3 2.0194(17) 4_665
O4 C12 1.241(3) .
O4 Mg1 2.0955(17) 1_655
O5 C13 1.254(3) .
O6 C13 1.255(3) .
O7 C24 1.249(3) .
O7 Mg3 2.1967(17) 3_556
O8 C24 1.279(3) .
O8 Mg2 2.0864(17) 3_556
O8 Mg3 2.1206(17) 3_556
O9 C25 1.251(3) .
O10 C25 1.255(3) .
O10 Mg3 2.0394(17) 4_565
O11 C33 1.271(3) .
O11 Mg1 2.1306(16) 4_566
O12 C33 1.234(3) .
O13 C34 1.272(3) .
O14 C34 1.237(3) .
C1 C2 1.514(3) .
C2 C3 1.365(3) .
C2 C11 1.422(3) .
C3 C4 1.411(3) .
C3 H3A 0.9281 .
C4 C5 1.374(3) .
C4 H4A 0.9281 .
C5 C6 1.421(3) .
C5 C12 1.511(3) .
C6 C7 1.426(3) .
C6 C11 1.428(3) .
C7 C8 1.361(4) .
C7 H7A 0.9500 .
C8 C9 1.413(4) .
C8 H8A 0.9500 .
C9 C10 1.367(4) .
C9 H9A 0.9500 .
C10 C11 1.430(4) .
C10 H10A 0.9309 .
C13 C14 1.513(3) .
C14 C15 1.367(3) .
C14 C23 1.439(3) .
C15 C16 1.404(3) .
C15 H15A 0.9500 .
C16 C17 1.368(3) .
C16 H16A 0.9500 .
C17 C18 1.428(3) .
C17 C24 1.503(3) .
C18 C19 1.417(4) .
C18 C23 1.431(3) .
C19 C20 1.368(4) .
C19 H19A 0.9500 .
C20 C21 1.412(4) .
C20 H20A 0.9500 .
C21 C22 1.370(4) .
C21 H21A 0.9500 .
C22 C23 1.421(3) .
C22 H22A 0.9500 .
C24 Mg3 2.479(2) 3_556
C25 C26 1.512(3) .
C26 C32 1.391(4) 3_566
C26 C27 1.398(4) .
C27 C32 1.423(4) .
C27 C28 1.564(6) .
C27 H27 0.8429 .
C28 C29 1.369(9) .
C28 C37D 1.829(13) 4_465
C28 H27 0.7675 .
C28 H28A 0.9745 .
C29 C37D 1.270(14) 4_465
C29 C30 1.392(9) .
C29 O18 1.877(13) 3_566
C29 H29A 0.9831 .
C30 O18 0.968(13) 3_566
C30 C31 1.380(9) .
C30 H30A 1.2165 .
C31 C32 1.562(6) .
C31 H31A 0.9469 .
C31 H32 0.7994 .
C32 C26 1.391(4) 3_566
C32 H32 0.8027 .
C33 H33A 0.9503 .
C34 H34A 0.9499 .
O15 C35C 1.158(13) .
O15 C35B 1.189(15) .
O15 C35A 1.245(10) .
O16 C38 1.245(5) .
N2 C38 1.315(6) .
N2 C40 1.418(5) .
N2 C39 1.433(5) .
C38 H38A 0.9500 .
C39 H39A 0.9800 .
C39 H39B 0.9800 .
C39 H39C 0.9800 .
C40 H40A 0.9800 .
C40 H40B 0.9800 .
C40 H40C 0.9800 .
N3 C41 1.439(14) .
N3 C42 1.442(14) .
N3 H3B 0.9200 .
N3 H3C 0.9200 .
C41 H41A 0.9800 .
C41 H41B 0.9800 .
C41 H41C 0.9800 .
C42 H42A 0.9800 .
C42 H42B 0.9800 .
C42 H42C 0.9800 .
N3B C42B 1.444(8) .
N3B C41B 1.446(8) .
N3B H3BA 0.9200 .
N3B H3BB 0.9200 .
C41B H41D 0.9800 .
C41B H41E 0.9800 .
C41B H41F 0.9800 .
C42B H42D 0.9800 .
C42B H42E 0.9800 .
C42B H42F 0.9800 .
O18 C30 0.968(13) 3_566
O18 C29 1.877(13) 3_566
N1A C35A 1.357(11) .
N1A C36A 1.363(12) .
N1A C37A 1.452(13) .
C35A H35A 0.9500 .
C36A H36A 0.9800 .
C36A H36B 0.9800 .
C36A H36C 0.9800 .
C37A H37A 0.9800 .
C37A H37B 0.9800 .
C37A H37C 0.9800 .
N1B C35B 1.340(16) .
N1B C36B 1.456(18) .
N1B C37B 1.460(17) .
C35B H35D 0.9500 .
C36B H36J 0.9800 .
C36B H36K 0.9800 .
C36B H36L 0.9800 .
C37B H37J 0.9800 .
C37B H37K 0.9800 .
C37B H37L 0.9800 .
N1C C35C 1.325(15) .
N1C C36C 1.37(2) .
N1C C37C 1.444(18) .
C35C H35C 0.9500 .
C36C H36G 0.9800 .
C36C H36H 0.9800 .
C36C H36I 0.9800 .
C37C H37G 0.9800 .
C37C H37H 0.9800 .
C37C H37I 0.9800 .
O15D C35D 1.422(15) .
N1D C37D 1.360(14) .
N1D C36D 1.372(15) .
N1D C35D 1.390(14) .
C35D H35B 0.9600 .
C36D H36D 0.9601 .
C36D H36E 0.9600 .
C36D H36F 0.9599 .
C37D H37D 0.9599 .
C37D H37E 0.9599 .
C37D H37F 0.9599 .
